data_2006797
loop_
_publ_author_name
'Maverick, Emily F.'
'Knobler, Carolyn B.'
'Trueblood, Kenneth N.'
'Ho, Siew Peng'

_publ_section_title
;
 Two Isomeric [2.1]Cryptahemispherand Diamides
;
_journal_issue 12
_journal_name_full 'Acta Crystallographica Section C'
_journal_page_first 1835
_journal_page_last 1838
_journal_paper_doi 10.1107/S0108270197009554
_journal_volume 53
_journal_year 1997
_chemical_formula_sum 'C36 H44 N2 O8'
_chemical_formula_weight 632.73
_chemical_name_systematic
;33,34,35-Trimethoxy-5,10,15-trimethyl-22,25,30-trioxa-1,19-diazapentacyclo(17.8
 .5.1^3,7^,1^8,12^.1^13,17^)pentatriaconta-3,5,7(35),8,10,12(34),13,15,17(3
 3)-nonaene-2,18-dione
C36 H44 N2 O8
;
_space_group_IT_number 33
_symmetry_cell_setting orthorhombic
_symmetry_space_group_name_Hall 'P 2c -2n'
_symmetry_space_group_name_H-M 'P n a 21'
_cell_angle_alpha 90.00(2)
_cell_angle_beta 90.00(2)
_cell_angle_gamma 90.00(2)
_cell_formula_units_Z 4
_cell_length_a 7.8350(14)
_cell_length_b 37.230(8)
_cell_length_c 11.318(3)
_cell_measurement_reflns_used 15
_cell_measurement_temperature 117(2)
_cell_measurement_theta_max 14
_cell_measurement_theta_min 10
_cell_volume 3301.4(13)
_computing_cell_refinement 'Syntex P\=1 diffractometer software'
_computing_data_collection 'Syntex P\=1 diffractometer software'
_computing_data_reduction 'CARESS (UCLA Crystallographic Package, 1984)'
_computing_molecular_graphics 'SHELXTL (Sheldrick, 1995)'
_computing_publication_material 'local programs'
_computing_structure_refinement 'SHELXL93 (Sheldrick, 1993)'
_computing_structure_solution 'MULTAN80 (Declercq et al., 1979)'
_diffrn_ambient_temperature 117(2)
_diffrn_measurement_device 'Syntex P\=1'
_diffrn_measurement_method 'profiles from \q/2\q scans'
_diffrn_radiation_monochromator graphite
_diffrn_radiation_source 'fine-focus sealed tube'
_diffrn_radiation_type MoK\a
_diffrn_radiation_wavelength 0.71073
_diffrn_reflns_av_R_equivalents 0.0000
_diffrn_reflns_av_sigmaI/netI 0.0713
_diffrn_reflns_limit_h_max 10
_diffrn_reflns_limit_h_min 0
_diffrn_reflns_limit_k_max 48
_diffrn_reflns_limit_k_min 0
_diffrn_reflns_limit_l_max 14
_diffrn_reflns_limit_l_min 0
_diffrn_reflns_number 3733
_diffrn_reflns_theta_max 27.56
_diffrn_reflns_theta_min 1.09
_diffrn_standards_decay_% none
_diffrn_standards_interval_count 97
_diffrn_standards_number 3
_exptl_absorpt_coefficient_mu 0.090
_exptl_absorpt_correction_type none
_exptl_crystal_colour colorless
_exptl_crystal_density_diffrn 1.273
_exptl_crystal_density_meas ?
_exptl_crystal_description 'nearly rectangular parallelepiped'
_exptl_crystal_F_000 1352
_exptl_crystal_size_max 0.46
_exptl_crystal_size_mid 0.29
_exptl_crystal_size_min 0.28
_refine_diff_density_max 0.535
_refine_diff_density_min -0.286
_refine_ls_abs_structure_details 'Flack (1983) parameter = 0.3 (19)'
_refine_ls_abs_structure_Flack 0.3(19)
_refine_ls_extinction_coef 0.0005(6)
_refine_ls_extinction_method 'SHELXL93 (Sheldrick, 1993)'
_refine_ls_goodness_of_fit_all 1.050
_refine_ls_goodness_of_fit_obs 1.086
_refine_ls_hydrogen_treatment
; H atoms riding; fixed C-H distances, <U^2^>(H) = 1.2U~eq~(C),
  except for CH~3~ groups, for which factor was 1.5;
  CH~3~ groups rotating about C-C or O-C bond
;
_refine_ls_matrix_type full
_refine_ls_number_parameters 422
_refine_ls_number_reflns 3733
_refine_ls_number_restraints 1
_refine_ls_restrained_S_all 1.050
_refine_ls_restrained_S_obs 1.086
_refine_ls_R_factor_all 0.0781
_refine_ls_R_factor_obs .0610
_refine_ls_shift/esd_max -0.673
_refine_ls_shift/esd_mean 0.016
_refine_ls_structure_factor_coef Fsqd
_refine_ls_weighting_details 'w = 1/[\s^2^(Fo^2^)+(0.0627P)^2^+2.8088P] where P=(Fo^2^+2Fc^2^)/3'
_refine_ls_weighting_scheme calc
_refine_ls_wR_factor_all 0.1616
_refine_ls_wR_factor_obs .1462
_reflns_number_observed 2933
_reflns_number_total 3733
_reflns_observed_criterion >2sigma(I)
_cod_data_source_file fg1281.cif
_cod_data_source_block I
_cod_depositor_comments
;
The following automatic conversions were performed:
'_geom_bond_publ_flag' value 'No' changed to 'no' according to
'/home/saulius/struct/CIF-dictionaries/cif_core.dic' dictionary named
'cif_core.dic' version 2.4.1 from 2010-06-29 (52 times).

Automatic conversion script
Id: cif_fix_enum 1527 2010-12-29 10:47:43Z saulius 

The following automatic conversions were performed:

'_geom_bond_publ_flag' value 'No' changed to 'no' according to
/home/saulius/struct/CIF-dictionaries/cif_core.dic dictionary named
'cif_core.dic' version 2.4.1 from 2010-06-29 (52
times).

'_geom_contact_publ_flag' value 'No' changed to 'no'
according to /home/saulius/struct/CIF-dictionaries/cif_core.dic
dictionary named 'cif_core.dic' version 2.4.1 from 2010-06-29 (24
times).

'_geom_angle_publ_flag' value 'No' changed to 'no' according
to /home/saulius/struct/CIF-dictionaries/cif_core.dic dictionary
named 'cif_core.dic' version 2.4.1 from 2010-06-29 (80
times).

'_geom_torsion_publ_flag' value 'No' changed to 'no'
according to /home/saulius/struct/CIF-dictionaries/cif_core.dic
dictionary named 'cif_core.dic' version 2.4.1 from 2010-06-29 (101
time).

Automatic conversion script
Id: cif_fix_values 1715 2011-07-08 13:25:40Z adriana 

The following automatic conversions were performed:

'_exptl_crystal_density_meas' value 'none' was changed to '?' - the
value is perceived as not measured.

Automatic conversion script
Id: cif_fix_values 3008 2015-01-20 13:52:24Z robertas 

The following automatic conversions were performed:

'_refine_ls_weighting_scheme' value 'w =
1/[\s^2^(Fo^2^)+(0.0627P)^2^+2.8088P] where P=(Fo^2^+2Fc^2^)/3' was
changed to 'calc'. New tag '_refine_ls_weighting_details' was
created. The value of the new tag was set to 'w =
1/[\s^2^(Fo^2^)+(0.0627P)^2^+2.8088P] where P=(Fo^2^+2Fc^2^)/3'.

Automatic conversion script
Id: cif_fix_values 3143 2015-03-26 13:38:13Z robertas 
;
_cod_original_sg_symbol_H-M Pna2~1~
_cod_database_code 2006797

loop_
_symmetry_equiv_pos_as_xyz
'x, y, z'
'-x, -y, z+1/2'
'-x+1/2, y+1/2, z+1/2'
'x+1/2, -y+1/2, z'

loop_
_atom_site_aniso_label
_atom_site_aniso_U_11
_atom_site_aniso_U_22
_atom_site_aniso_U_33
_atom_site_aniso_U_12
_atom_site_aniso_U_13
_atom_site_aniso_U_23
C1 .024(2) .027(2) .027(2) .003(2) -.002(2) .000(2)
C2 .022(2) .031(2) .026(2) -.001(2) .000(2) -.004(2)
C3 .027(2) .032(2) .024(2) .005(2) .003(2) -.006(2)
C4 .034(3) .040(3) .033(3) .011(2) -.011(2) .000(2)
C5 .033(2) .023(2) .026(2) .008(2) .002(2) .000(2)
C6 .025(2) .025(2) .022(2) .000(2) .001(2) -.002(2)
C7 .026(2) .023(2) .024(2) .001(2) -.004(2) .001(2)
O8 .026(2) .027(2) .036(2) .0000(13) -.009(2) .0011(15)
C9 .025(2) .045(3) .072(4) .009(2) .000(3) .010(3)
C10 .023(2) .018(2) .028(2) .001(2) .003(2) .002(2)
C11 .031(2) .020(2) .025(2) .002(2) .002(2) -.001(2)
C12 .028(2) .026(2) .035(3) -.001(2) .006(2) .000(2)
C13 .047(3) .038(3) .045(3) -.013(2) .019(3) -.001(3)
C14 .028(2) .019(2) .036(3) -.004(2) .002(2) -.006(2)
C15 .034(3) .021(2) .028(2) -.001(2) .003(2) -.003(2)
C16 .026(2) .023(2) .026(2) -.002(2) .003(2) .001(2)
O17 .033(2) .034(2) .027(2) -.0071(14) .008(2) .0018(15)
C18 .040(3) .045(3) .065(4) .003(3) .021(3) .009(3)
C19 .027(2) .030(2) .032(3) -.007(2) -.001(2) -.003(2)
C20 .031(2) .026(2) .031(2) -.005(2) -.001(2) .000(2)
C21 .026(2) .026(2) .035(3) .001(2) -.004(2) -.007(2)
C22 .049(3) .034(3) .042(3) .004(2) .002(3) -.014(2)
C23 .025(2) .036(3) .028(3) .002(2) -.001(2) -.010(2)
C24 .020(2) .030(2) .026(2) .000(2) -.002(2) -.004(2)
C25 .028(2) .020(2) .029(2) .003(2) -.001(2) -.006(2)
O26 .048(2) .031(2) .045(2) .007(2) .020(2) -.001(2)
C28 .029(2) .020(2) .027(2) -.003(2) -.007(2) -.002(2)
N29 .040(2) .021(2) .024(2) -.002(2) .001(2) .001(2)
C30 .036(3) .035(3) .039(3) .000(2) .004(3) -.003(2)
C31 .048(3) .046(3) .040(3) .013(3) -.006(3) -.011(3)
O32 .030(2) .039(2) .034(2) -.0016(15) -.001(2) -.012(2)
C33 .040(3) .057(3) .034(3) .000(3) -.003(3) .005(3)
C34 .058(3) .029(2) .038(3) -.005(2) -.020(3) .001(2)
C38 .064(4) .024(2) .029(3) .003(2) .007(3) .000(2)
C39 .062(4) .038(3) .031(3) .014(3) .016(3) .004(2)
O40 .046(2) .053(2) .028(2) .005(2) .000(2) .004(2)
C41 .049(3) .038(3) .061(4) .008(3) .016(3) -.012(3)
C42 .045(3) .062(4) .054(4) .023(3) -.007(3) -.014(3)
O43 .045(2) .040(2) .045(2) .007(2) .001(2) -.011(2)
C44 .044(3) .038(3) .051(3) .007(2) -.009(3) -.002(3)
C45 .042(3) .028(2) .026(2) .005(2) .000(2) .002(2)
N46 .031(2) .031(2) .023(2) .002(2) -.001(2) -.001(2)
C47 .031(2) .036(2) .016(2) .006(2) -.002(2) -.004(2)
O48 .047(2) .027(2) .029(2) .008(2) .003(2) -.0028(15)
O49 .041(2) .053(2) .032(2) -.003(2) -.016(2) .001(2)

loop_
_atom_site_label
_atom_site_fract_x
_atom_site_fract_y
_atom_site_fract_z
_atom_site_U_iso_or_equiv
_atom_site_thermal_displace_type
_atom_site_calc_flag
_atom_site_refinement_flags
_atom_site_occupancy
_atom_site_disorder_group
_atom_site_type_symbol
C1 .4455(6) .42162(12) .4479(4) .0261(10) Uani d . 1 . C
C2 .5809(6) .41194(13) .5211(4) .0261(10) Uani d . 1 . C
H2 .6624 .42898 .5419 .031 Uiso calc R 1 . H
C3 .5952(6) .37696(12) .5634(4) .0275(10) Uani d . 1 . C
C4 .7383(7) .36612(14) .6438(5) .0356(12) Uani d . 1 . C
H4A .7990 .3871 .6692 .053 Uiso calc R 1 . H
H4B .8148 .3505 .6022 .053 Uiso calc R 1 . H
H4C .6927 .3538 .7113 .053 Uiso calc R 1 . H
C5 .4735(6) .35180(12) .5266(4) .0272(10) Uani d . 1 . C
H5 .4816 .32831 .5540 .033 Uiso calc R 1 . H
C6 .3419(6) .36070(11) .4510(4) .0238(9) Uani d . 1 . C
C7 .3258(6) .39650(11) .4141(4) .0243(9) Uani d . 1 . C
O8 .1953(4) .40691(8) .3402(3) .0295(7) Uani d . 1 . O
C9 .0385(6) .4130(2) .4008(7) .0473(15) Uani d . 1 . C
H9A -.0490 .4189 .3447 .071 Uiso calc R 1 . H
H9B .0523 .4325 .4554 .071 Uiso calc R 1 . H
H9C .0066 .3917 .4432 .071 Uiso calc R 1 . H
C10 .2271(6) .33287(11) .4001(4) .0231(9) Uani d . 1 . C
C11 .1081(6) .31381(11) .4657(4) .0250(9) Uani d . 1 . C
H11 .0979 .31838 .5462 .030 Uiso calc R 1 . H
C12 .0034(6) .28800(12) .4138(5) .0296(10) Uani d . 1 . C
C13 -.1245(7) .26720(14) .4865(5) .0432(14) Uani d . 1 . C
H13A -.1224 .2424 .4633 .065 Uiso calc R 1 . H
H13B -.2366 .2768 .4736 .065 Uiso calc R 1 . H
H13C -.0958 .2692 .5687 .065 Uiso calc R 1 . H
C14 .0194(6) .28179(11) .2928(5) .0279(10) Uani d . 1 . C
H14 -.0511 .26487 .2572 .033 Uiso calc R 1 . H
C15 .1381(6) .30022(12) .2237(4) .0276(10) Uani d . 1 . C
C16 .2414(6) .32532(11) .2787(4) .0251(10) Uani d . 1 . C
O17 .3615(4) .34425(9) .2141(3) .0317(8) Uani d . 1 . O
C18 .5232(7) .3276(2) .2126(6) .050(2) Uani d . 1 . C
H18A .6008 .3418 .1664 .075 Uiso calc R 1 . H
H18B .5133 .3041 .1784 .075 Uiso calc R 1 . H
H18C .5656 .3256 .2919 .075 Uiso calc R 1 . H
C19 .1557(6) .29441(13) .0946(5) .0298(10) Uani d . 1 . C
C20 .1898(6) .26047(12) .0494(5) .0293(10) Uani d . 1 . C
H20 .1908 .24095 .1006 .035 Uiso calc R 1 . H
C21 .2228(6) .25459(12) -.0707(4) .0292(10) Uani d . 1 . C
C22 .2489(8) .21720(13) -.1182(5) .0419(13) Uani d . 1 . C
H22A .2868 .2017 -.0557 .063 Uiso calc R 1 . H
H22B .3333 .2177 -.1797 .063 Uiso calc R 1 . H
H22C .1432 .2083 -.1496 .063 Uiso calc R 1 . H
C23 .2298(6) .28422(13) -.1444(5) .0299(11) Uani d . 1 . C
H23 .2568 .28106 -.2238 .036 Uiso calc R 1 . H
C24 .1972(6) .31869(12) -.1020(4) .0254(9) Uani d . 1 . C
C25 .1492(6) .32335(12) .0156(4) .0259(10) Uani d . 1 . C
O26 .1014(5) .35694(9) .0505(4) .0412(9) Uani d . 1 . O
C27A -.0501(12) .3625(3) .1110(10) .046(2) Uiso d P .642(13) 1 C
H27A -.0692 .3878 .1200 .069 Uiso calc PR .642 1 H
H27B -.0431 .3515 .1876 .069 Uiso calc PR .642 1 H
H27C -.1428 .3521 .0675 .069 Uiso calc PR .642 1 H
C27B -.063(2) .3674(5) .0380(18) .046(2) Uiso d P .358(13) 2 C
H27D -.0785 .3905 .0739 .069 Uiso calc PR .358 2 H
H27F -.1366 .3502 .0758 .069 Uiso calc PR .358 2 H
H27E -.0909 .3688 -.0444 .069 Uiso calc PR .358 2 H
C28 .4205(6) .46008(11) .4077(4) .0252(9) Uani d . 1 . C
N29 .4889(5) .46917(10) .3017(4) .0284(9) Uani d . 1 . N
C30 .6013(7) .44617(14) .2292(5) .0364(11) Uani d . 1 . C
H30B .6418 .42616 .2764 .044 Uiso calc R 1 . H
H30A .6997 .45992 .2035 .044 Uiso calc R 1 . H
C31 .5078(8) .4322(2) .1238(5) .0447(14) Uani d . 1 . C
H31A .4088 .4186 .1490 .054 Uiso calc R 1 . H
H31B .4687 .4522 .0756 .054 Uiso calc R 1 . H
O32 .6169(4) .41012(9) .0571(3) .0345(8) Uani d . 1 . O
C33 .5601(7) .4036(2) -.0577(5) .0437(13) Uani d . 1 . C
H33A .6523 .3932 -.1034 .052 Uiso calc R 1 . H
H33B .5287 .4262 -.0943 .052 Uiso calc R 1 . H
C34 .4128(8) .37926(14) -.0600(5) .0417(13) Uani d . 1 . C
H34A .3387 .38585 .0052 .050 Uiso calc R 1 . H
H34B .4547 .35524 -.0438 .050 Uiso calc R 1 . H
C38 .4526(8) .50545(12) .2577(5) .0388(13) Uani d . 1 . C
H38A .5284 .51065 .1920 .047 Uiso calc R 1 . H
H38B .4765 .52268 .3198 .047 Uiso calc R 1 . H
C39 .2720(8) .51005(15) .2178(5) .0435(14) Uani d . 1 . C
H39A .1970 .49628 .2687 .052 Uiso calc R 1 . H
H39B .2400 .53515 .2239 .052 Uiso calc R 1 . H
O40 .2520(5) .49830(11) .0985(3) .0422(9) Uani d . 1 . O
C41 .0929(8) .4819(2) .0759(6) .049(2) Uani d . 1 . C
H41A .0019 .4979 .1008 .059 Uiso calc R 1 . H
H41B .0839 .4600 .1217 .059 Uiso calc R 1 . H
C42 .0724(8) .4736(2) -.0497(6) .054(2) Uani d . 1 . C
H42A -.0418 .4644 -.0632 .065 Uiso calc R 1 . H
H42B .0853 .4954 -.0955 .065 Uiso calc R 1 . H
O43 .1918(5) .44822(10) -.0882(4) .0434(10) Uani d . 1 . O
C44 .1507(7) .43451(15) -.2035(6) .0441(13) Uani d . 1 . C
H44A .1413 .45425 -.2591 .053 Uiso calc R 1 . H
H44B .0418 .42217 -.2008 .053 Uiso calc R 1 . H
C45 .2887(7) .40870(12) -.2443(4) .0319(11) Uani d . 1 . C
H45A .2622 .40063 -.3237 .038 Uiso calc R 1 . H
H45B .3968 .42137 -.2473 .038 Uiso calc R 1 . H
N46 .3067(5) .37729(10) -.1671(3) .0285(9) Uani d . 1 . N
C47 .1962(6) .34989(12) -.1858(4) .0274(10) Uani d . 1 . C
O48 .3378(5) .48098(8) .4666(3) .0343(8) Uani d . 1 . O
O49 .1001(5) .34930(11) -.2719(3) .0421(9) Uani d . 1 . O

loop_
_atom_type_symbol
_atom_type_description
_atom_type_scat_dispersion_real
_atom_type_scat_dispersion_imag
_atom_type_scat_source
O O 0.0106 0.0060 'International Tables Vol C Tables 4.2.6.8 and 6.1.1.4'
N N 0.0061 0.0033 'International Tables Vol C Tables 4.2.6.8 and 6.1.1.4'
C C 0.0033 0.0016 'International Tables Vol C Tables 4.2.6.8 and 6.1.1.4'
H H 0.0000 0.0000 'International Tables Vol C Tables 4.2.6.8 and 6.1.1.4'

loop_
_geom_angle_atom_site_label_1
_geom_angle_atom_site_label_2
_geom_angle_atom_site_label_3
_geom_angle_site_symmetry_3
_geom_angle
_geom_angle_publ_flag
C2 C1 C7 . 120.5(4) no
C2 C1 C28 . 121.4(4) no
C7 C1 C28 . 118.0(4) no
C1 C2 C3 . 120.5(4) no
C2 C3 C4 . 121.4(4) no
C2 C3 C5 . 118.0(4) no
C4 C3 C5 . 120.6(4) no
C3 C5 C6 . 122.2(4) no
C5 C6 C7 . 118.7(4) no
C5 C6 C10 . 121.6(4) no
C7 C6 C10 . 119.5(4) no
C1 C7 C6 . 120.1(4) no
C1 C7 O8 . 118.9(4) no
C6 C7 O8 . 121.0(4) no
C7 O8 C9 . 113.1(4) no
C6 C10 C11 . 123.7(4) no
C6 C10 C16 . 118.0(4) no
C11 C10 C16 . 118.3(4) no
C10 C11 C12 . 121.5(4) no
C11 C12 C13 . 121.0(4) no
C11 C12 C14 . 118.4(4) no
C13 C12 C14 . 120.6(4) no
C12 C14 C15 . 121.9(4) no
C14 C15 C16 . 118.0(4) no
C14 C15 C19 . 122.8(4) no
C16 C15 C19 . 119.2(4) no
C10 C16 C15 . 121.9(4) no
C10 C16 O17 . 117.9(4) no
C15 C16 O17 . 120.3(4) no
C16 O17 C18 . 113.2(4) no
C15 C19 C20 . 120.9(4) no
C15 C19 C25 . 120.9(4) no
C20 C19 C25 . 118.1(4) no
C19 C20 C21 . 122.4(4) no
C20 C21 C22 . 121.1(4) no
C20 C21 C23 . 117.9(4) no
C22 C21 C23 . 121.0(4) no
C21 C23 C24 . 121.2(4) no
C23 C24 C25 . 119.5(4) no
C23 C24 C47 . 119.8(4) no
C25 C24 C47 . 120.4(4) no
C19 C25 C24 . 120.3(4) no
C19 C25 O26 . 122.0(4) no
C24 C25 O26 . 117.7(4) no
C25 O26 C27A . 121.1(5) no
C25 O26 C27B . 119.6(8) no
C27A O26 C27B . 36.2(9) no
O26 C27A C27B . 69.8(14) no
O26 C27B C27A . 74.0(14) no
C1 C28 N29 . 116.8(4) no
C1 C28 O48 . 120.7(4) no
N29 C28 O48 . 122.5(4) no
C28 N29 C30 . 125.6(4) no
C28 N29 C38 . 117.0(4) no
C30 N29 C38 . 117.4(4) no
N29 C30 C31 . 110.7(4) no
C30 C31 O32 . 109.5(5) no
C31 O32 C33 . 114.1(4) no
O32 C33 C34 . 112.0(5) no
C33 C34 N46 . 119.3(5) no
N29 C38 C39 . 113.0(4) no
C38 C39 O40 . 110.7(5) no
C39 O40 C41 . 113.6(4) no
O40 C41 C42 . 111.4(5) no
C41 C42 O43 . 111.9(5) no
C42 O43 C44 . 111.9(4) no
O43 C44 C45 . 109.9(5) no
C44 C45 N46 . 113.1(4) no
C34 N46 C45 . 120.3(4) no
C34 N46 C47 . 121.8(4) no
C45 N46 C47 . 116.5(4) no
C24 C47 N46 . 118.8(4) no
C24 C47 O49 . 119.3(4) no
N46 C47 O49 . 121.8(4) no
C11 H11 O49 1_555 160.7(5) no
C27A H27A O32 1_455 115(3) no
C27A H27C O32' . 102(4) no
C23 H23 O49 . 88.6(4) no
C31 H31B O40 . 134.6(6) no
C27B H27D O32 1_455 110.5 no

loop_
_geom_bond_atom_site_label_1
_geom_bond_atom_site_label_2
_geom_bond_site_symmetry_1
_geom_bond_site_symmetry_2
_geom_bond_distance
_geom_bond_publ_flag
C1 C2 . . 1.394(7) no
C1 C7 . . 1.378(6) no
C1 C28 . . 1.515(6) no
C2 C3 . . 1.392(7) no
C3 C4 . . 1.499(7) no
C3 C5 . . 1.400(7) no
C5 C6 . . 1.380(7) no
C6 C7 . . 1.402(6) no
C6 C10 . . 1.488(6) no
C7 O8 . . 1.377(6) no
O8 C9 . . 1.425(7) no
C10 C11 . . 1.388(6) no
C10 C16 . . 1.407(7) no
C11 C12 . . 1.393(6) no
C12 C13 . . 1.510(8) no
C12 C14 . . 1.394(7) no
C14 C15 . . 1.396(7) no
C15 C16 . . 1.384(7) no
C15 C19 . . 1.483(7) no
C16 O17 . . 1.385(6) no
O17 C18 . . 1.411(7) no
C19 C20 . . 1.390(7) no
C19 C25 . . 1.401(7) no
C20 C21 . . 1.400(7) no
C21 C22 . . 1.506(7) no
C21 C23 . . 1.385(7) no
C23 C24 . . 1.394(7) no
C24 C25 . . 1.393(7) no
C24 C47 . . 1.500(6) no
C25 O26 . . 1.364(6) no
O26 C27A . . 1.386(11) no
O26 C27B . . 1.35(2) no
C27A C27B . . .85(2) no
C28 N29 . . 1.357(6) no
C28 O48 . . 1.213(6) no
N29 C30 . . 1.477(7) no
N29 C38 . . 1.468(6) no
C30 C31 . . 1.493(8) no
C31 O32 . . 1.407(7) no
O32 C33 . . 1.394(7) no
C33 C34 . . 1.467(8) no
C34 N46 . . 1.472(7) no
C38 C39 . . 1.495(9) no
C39 O40 . . 1.428(7) no
O40 C41 . . 1.412(7) no
C41 C42 . . 1.464(10) no
C42 O43 . . 1.399(8) no
O43 C44 . . 1.438(8) no
C44 C45 . . 1.518(8) no
C45 N46 . . 1.466(6) no
N46 C47 . . 1.354(6) no
C47 O49 . . 1.232(6) no

loop_
_geom_contact_atom_site_label_1
_geom_contact_atom_site_label_2
_geom_contact_distance
_geom_contact_site_symmetry_2
_geom_contact_publ_flag
N46 N29 6.473(6) . no
C1 C24 7.563(7) . no
C28 C47 8.064(6) . no
N29 N46 6.473(6) . no
C30 C34 4.370(8) . no
C38 C45 6.848(7) . no
C23 H23 0.930(7) . no
H23 O49 2.872(6) . no
C23 O49 2.997(6) . no
C31 H31B 0.971(8) . no
H31B O40 2.428(7) . no
C31 O40 3.185(7) . no
C27B H27C 0.959 . no
H27D O32 2.503 1_455 no
C27B O32 2.98(2) 1_455 no
C11 H11 0.931(7) . no
H11 O49 2.358(6) 1_556 no
C11 O49 3.251(6) 1_556 no
C27A H27A 0.959(16) . no
H27A O32' 2.69(4) 1_455 no
C27A O32' 3.213(10) 1_455 no
C27A H27C 0.96(6) . no
H27C O32' 2.87(5) . no
C27A O32' 3.213(10) 1_455 no

loop_
_geom_torsion_atom_site_label_1
_geom_torsion_atom_site_label_2
_geom_torsion_atom_site_label_3
_geom_torsion_atom_site_label_4
_geom_torsion
_geom_torsion_publ_flag
C2 C1 C7 C6 -1.5(7) no
C2 C1 C7 O8 -179.0(4) no
C2 C1 C28 N29 94.1(6) no
C2 C1 C28 O48 -88.4(6) no
C7 C1 C28 N29 -88.6(5) no
C7 C1 C28 O48 88.8(6) no
C7 C1 C2 C3 -1.5(7) no
C28 C1 C2 C3 175.7(4) no
C1 C2 C3 C4 -179.0(5) no
C1 C2 C3 C5 2.3(7) no
C2 C3 C5 C6 -0.1(7) no
C4 C3 C5 C6 -178.8(5) no
C3 C5 C6 C7 -2.8(7) no
C3 C5 C6 C10 171.8(4) no
C5 C6 C7 C1 3.6(7) no
C5 C6 C7 O8 -179.0(4) no
C5 C6 C10 C11 69.9(6) no
C5 C6 C10 C16 -109.6(5) no
C7 C6 C10 C11 -115.5(5) no
C7 C6 C10 C16 65.0(6) no
C28 C1 C7 C6 -178.8(4) no
C1 C7 C6 C10 -171.1(4) no
C28 C1 C7 O8 3.7(6) no
C1 C7 O8 C9 -101.1(5) no
C10 C6 C7 O8 6.3(7) no
C6 C7 O8 C9 81.5(5) no
C6 C10 C11 C12 180.0(5) no
C6 C10 C16 C15 -179.1(4) no
C6 C10 C16 O17 0.1(6) no
C11 C10 C16 C15 1.4(7) no
C11 C10 C16 O17 -179.4(4) no
C16 C10 C11 C12 -0.5(7) no
C10 C11 C12 C13 179.4(5) no
C10 C11 C12 C14 -0.6(7) no
C11 C12 C14 C15 1.0(7) no
C13 C12 C14 C15 -179.1(5) no
C12 C14 C15 C16 -0.1(7) no
C12 C14 C15 C19 -179.1(5) no
C14 C15 C16 C10 -1.1(7) no
C14 C15 C16 O17 179.8(4) no
C14 C15 C19 C20 -57.2(7) no
C14 C15 C19 C25 127.0(5) no
C16 C15 C19 C20 123.8(5) no
C16 C15 C19 C25 -52.0(7) no
C10 C16 C15 C19 177.9(5) no
C10 C16 O17 C18 89.1(5) no
C19 C15 C16 O17 -1.2(7) no
C15 C16 O17 C18 -91.7(6) no
C15 C19 C20 C21 -173.9(5) no
C15 C19 C25 C24 168.0(5) no
C15 C19 C25 O26 -10.1(7) no
C20 C19 C25 C24 -8.0(7) no
C20 C19 C25 O26 173.9(5) no
C25 C19 C20 C21 2.0(7) no
C19 C20 C21 C22 -176.3(5) no
C19 C20 C21 C23 3.4(7) no
C20 C21 C23 C24 -3.0(7) no
C22 C21 C23 C24 176.7(5) no
C21 C23 C24 C25 -2.9(7) no
C21 C23 C24 C47 -176.5(5) no
C23 C24 C25 C19 8.5(7) no
C23 C24 C25 O26 -173.3(4) no
C23 C24 C47 N46 -120.9(5) no
C23 C24 C47 O49 56.3(6) no
C25 C24 C47 N46 65.4(6) no
C25 C24 C47 O49 -117.3(5) no
C19 C25 C24 C47 -177.9(5) no
C19 C25 O26 C27A -52.5(8) no
C19 C25 O26 C27B -94.6(10) no
C47 C24 C25 O26 0.3(7) no
C24 C25 O26 C27A 129.4(7) no
C24 C25 O26 C27B 87.2(10) no
C25 O26 C27A C27B -98.9(15) no
C25 O26 C27B C27A 103.2(13) no
C1 C28 N29 C30 -7.4(7) no
C1 C28 N29 C38 174.9(4) no
O48 C28 N29 C30 175.2(5) no
C28 N29 C30 C31 106.9(6) no
O48 C28 N29 C38 -2.5(7) no
C28 N29 C38 C39 -71.8(6) no
C30 N29 C38 C39 110.3(5) no
C38 N29 C30 C31 -75.4(6) no
N29 C30 C31 O32 -179.3(4) no
C30 C31 O32 C33 -163.5(5) no
C31 O32 C33 C34 -72.2(6) no
O32 C33 C34 N46 162.9(5) no
C33 C34 N46 C45 -29.7(7) no
C33 C34 N46 C47 164.0(5) no
N29 C38 C39 O40 -84.8(6) no
C38 C39 O40 C41 144.7(5) no
C39 O40 C41 C42 174.5(5) no
O40 C41 C42 O43 64.0(7) no
C41 C42 O43 C44 168.0(5) no
C42 O43 C44 C45 176.9(5) no
O43 C44 C45 N46 61.5(6) no
C44 C45 N46 C34 -84.4(6) no
C44 C45 N46 C47 82.6(6) no
C34 N46 C47 C24 -7.2(7) no
C34 N46 C47 O49 175.6(5) no
C45 N46 C47 C24 -174.0(4) no
C45 N46 C47 O49 8.8(7) no
